data_7009161
loop_
_publ_author_name
'Cahill, Christopher L.'
'Parise, J. B.'

_publ_section_title
;
 On the formation of framework indium sulfides
;
_journal_issue 9
_journal_name_full 'Journal of the Chemical Society, Dalton Transactions'
_journal_page_first 1475
_journal_paper_doi 10.1039/a909005c
_journal_year 2000
_chemical_formula_sum 'C24 H64 In4 N4 S10'
_chemical_formula_weight 1188.8
_space_group_IT_number 15
_symmetry_cell_setting monoclinic
_symmetry_space_group_name_Hall '-C 2yc'
_symmetry_space_group_name_H-M 'C 1 2/c 1'
_atom_sites_solution_hydrogens geom
_atom_sites_solution_primary direct
_atom_sites_solution_secondary difmap
_audit_conform_dict_location ftp://ftp.iucr.org/cifdics/cif_core2.1beta.dic
_audit_conform_dict_name cif_core.dic
_audit_conform_dict_version 2.1beta3
_audit_creation_date 1999-10-18T09:28:25-00:00
_audit_creation_method 'WinGX routine CIF_UPDATE'
_cell_angle_alpha 90
_cell_angle_beta 105.75(3)
_cell_angle_gamma 90
_cell_formula_units_Z 4
_cell_length_a 10.322(2)
_cell_length_b 30.803(6)
_cell_length_c 15.861(3)
_cell_measurement_reflns_used 2079
_cell_measurement_temperature 293(2)
_cell_measurement_theta_max 28.81
_cell_measurement_theta_min 1.2
_cell_measurement_wavelength 0.643
_cell_volume 4853.6(18)
_computing_cell_refinement 'SAINT V5.1 (Bruker-AXS, 1998)'
_computing_molecular_graphics 'Wingx  (Farrugia, 1998)'
_computing_structure_refinement 'SHELXL-97 (Sheldrick, 1997)'
_computing_structure_solution 'SHELXS-97 (Sheldrick, 1990)'
_diffrn_ambient_temperature 293(2)
_diffrn_detector 'Bruker 1K CCD'
_diffrn_measured_fraction_theta_full 0.75
_diffrn_measured_fraction_theta_max 0.75
_diffrn_measurement_device 'Huber 4-Circle'
_diffrn_measurement_method 'Phi rotation'
_diffrn_radiation_monochromator 'Si (111)'
_diffrn_radiation_type synchrotron
_diffrn_radiation_wavelength 0.643
_diffrn_reflns_av_R_equivalents 0.0974
_diffrn_reflns_av_sigmaI/netI 0.0891
_diffrn_reflns_limit_h_max 13
_diffrn_reflns_limit_h_min -15
_diffrn_reflns_limit_k_max 42
_diffrn_reflns_limit_k_min 0
_diffrn_reflns_limit_l_max 18
_diffrn_reflns_limit_l_min 0
_diffrn_reflns_number 19630
_diffrn_reflns_theta_full 28.81
_diffrn_reflns_theta_max 28.81
_diffrn_reflns_theta_min 1.2
_exptl_absorpt_coefficient_mu 1.617
_exptl_absorpt_correction_type none
_exptl_crystal_colour colorless
_exptl_crystal_density_diffrn 1.632
_exptl_crystal_density_method 'not measured'
_exptl_crystal_description plate
_exptl_crystal_F_000 2384
_exptl_crystal_size_max 0.07
_exptl_crystal_size_mid 0.04
_exptl_crystal_size_min 0.03
_refine_diff_density_max 1.373
_refine_diff_density_min -2.472
_refine_diff_density_rms 0.427
_refine_ls_extinction_method none
_refine_ls_goodness_of_fit_ref 1.367
_refine_ls_hydrogen_treatment mixed
_refine_ls_matrix_type full
_refine_ls_number_parameters 93
_refine_ls_number_reflns 6437
_refine_ls_number_restraints 0
_refine_ls_restrained_S_all 1.367
_refine_ls_R_factor_all 0.1329
_refine_ls_R_factor_gt 0.0812
_refine_ls_shift/su_max 0.123
_refine_ls_shift/su_mean 0.011
_refine_ls_structure_factor_coef Fsqd
_refine_ls_weighting_scheme calc
_refine_ls_wR_factor_gt 0.2581
_refine_ls_wR_factor_ref 0.2703
_reflns_number_gt 2999
_reflns_number_total 6437
_reflns_threshold_expression >2sigma(I)
_cod_data_source_file a909005c.txt
_cod_data_source_block orgsqz
_cod_original_cell_volume 4853.6(17)
_cod_original_sg_symbol_H-M 'C 2/c'
_cod_database_code 7009161

loop_
_symmetry_equiv_pos_as_xyz
'x, y, z'
'-x, y, -z+1/2'
'x+1/2, y+1/2, z'
'-x+1/2, y+1/2, -z+1/2'
'-x, -y, -z'
'x, -y, z-1/2'
'-x+1/2, -y+1/2, -z'
'x+1/2, -y+1/2, z-1/2'

loop_
_atom_site_label
_atom_site_type_symbol
_atom_site_fract_x
_atom_site_fract_y
_atom_site_fract_z
_atom_site_U_iso_or_equiv
_atom_site_adp_type
_atom_site_occupancy
_atom_site_symmetry_multiplicity
_atom_site_calc_flag
_atom_site_refinement_flags
_atom_site_disorder_assembly
_atom_site_disorder_group
In1 In 0.82528(7) 0.06915(3) 0.67548(6) 0.0463(3) Uani 1 1 d . . .
In2 In 0.93328(8) 0.15711(3) 0.85162(6) 0.0532(3) Uani 1 1 d . . .
S3 S 0.7385(3) 0.11016(12) 0.7831(2) 0.0580(9) Uani 1 1 d . . .
S4 S 1 0.01777(15) 0.75 0.0516(11) Uani 1 2 d S . .
S5 S 0.8763(3) 0.11419(12) 0.5610(2) 0.0582(9) Uani 1 1 d . . .
S6 S 1 0.20647(19) 0.75 0.0743(15) Uani 1 2 d S . .
S7 S 0.6256(3) 0.02690(14) 0.5885(3) 0.0703(11) Uani 1 1 d . . .
S8 S 0.8514(5) 0.20407(15) 0.9552(4) 0.0928(15) Uani 1 1 d . . .
N1 N 0.7391(12) 0.0317(4) 0.9310(8) 0.068(3) Uiso 1 1 d . . .
H1 H 0.6614 0.0435 0.9102 0.082 Uiso 1 1 calc R . .
C2 C 1.2197(14) -0.0081(5) 0.6044(10) 0.066(4) Uiso 1 1 d . . .
H2A H 1.145 -0.0019 0.6287 0.079 Uiso 1 1 calc R . .
H2B H 1.1897 -0.0291 0.5577 0.079 Uiso 1 1 calc R . .
C3 C 0.8432(16) -0.0499(5) 0.5057(10) 0.077(4) Uiso 1 1 d . . .
H3A H 0.8728 -0.0275 0.5498 0.093 Uiso 1 1 calc R . .
H3B H 0.9203 -0.0587 0.4859 0.093 Uiso 1 1 calc R . .
C4 C 0.7939(17) 0.0878(5) 1.0457(11) 0.083(5) Uiso 1 1 d . . .
H4A H 0.755 0.1087 1.0002 0.1 Uiso 1 1 calc R . .
H4B H 0.7231 0.0782 1.0711 0.1 Uiso 1 1 calc R . .
C5 C 0.3246(17) -0.0250(6) 0.6682(11) 0.092(5) Uiso 1 1 d . . .
H5A H 0.3538 -0.0039 0.7149 0.11 Uiso 1 1 calc R . .
H5B H 0.3996 -0.0306 0.6438 0.11 Uiso 1 1 calc R . .
C6 C 1.285(2) -0.0680(6) 0.7070(14) 0.116(7) Uiso 1 1 d . . .
H6A H 1.3431 -0.091 0.6988 0.173 Uiso 1 1 calc R . .
H6B H 1.1933 -0.0751 0.6776 0.173 Uiso 1 1 calc R . .
H6C H 1.2941 -0.0642 0.7684 0.173 Uiso 1 1 calc R . .
C7 C 0.901(2) 0.1095(7) 1.1147(13) 0.118(7) Uiso 1 1 d . . .
H7A H 0.8628 0.1337 1.1379 0.177 Uiso 1 1 calc R . .
H7B H 0.9703 0.1196 1.0899 0.177 Uiso 1 1 calc R . .
H7C H 0.938 0.0892 1.1609 0.177 Uiso 1 1 calc R . .

loop_
_atom_site_aniso_label
_atom_site_aniso_U_11
_atom_site_aniso_U_22
_atom_site_aniso_U_33
_atom_site_aniso_U_23
_atom_site_aniso_U_13
_atom_site_aniso_U_12
In1 0.0331(4) 0.0575(5) 0.0481(6) -0.0106(4) 0.0107(3) -0.0034(3)
In2 0.0431(4) 0.0576(6) 0.0591(7) -0.0130(5) 0.0142(4) -0.0030(4)
S3 0.0384(14) 0.073(2) 0.064(2) -0.0243(18) 0.0158(14) -0.0036(14)
S4 0.042(2) 0.050(2) 0.064(3) 0 0.0156(19) 0
S5 0.0443(15) 0.071(2) 0.057(2) -0.0002(18) 0.0098(14) 0.0014(15)
S6 0.078(3) 0.064(3) 0.086(4) 0 0.031(3) 0
S7 0.0474(17) 0.093(3) 0.069(3) -0.032(2) 0.0134(16) -0.0225(17)
S8 0.099(3) 0.079(3) 0.112(4) -0.045(3) 0.049(3) -0.007(2)

loop_
_atom_type_symbol
_atom_type_description
_atom_type_scat_dispersion_real
_atom_type_scat_dispersion_imag
_atom_type_scat_source
C C 0.0033 0.0016 'International Tables Vol C Tables 4.2.6.8 and 6.1.1.4'
H H 0 0 'International Tables Vol C Tables 4.2.6.8 and 6.1.1.4'
N N 0.0061 0.0033 'International Tables Vol C Tables 4.2.6.8 and 6.1.1.4'
S S 0.1246 0.1234 'International Tables Vol C Tables 4.2.6.8 and 6.1.1.4'
In In -0.7276 1.31 'International Tables Vol C Tables 4.2.6.8 and 6.1.1.4'

loop_
_geom_angle_atom_site_label_1
_geom_angle_atom_site_label_2
_geom_angle_atom_site_label_3
_geom_angle
_geom_angle_site_symmetry_1
_geom_angle_site_symmetry_3
_geom_angle_publ_flag
S4 In1 S5 116.40(9) . . ?
S4 In1 S3 110.70(10) . . ?
S5 In1 S3 114.33(14) . . ?
S4 In1 S7 108.50(14) . . ?
S5 In1 S7 101.29(13) . . ?
S3 In1 S7 104.26(12) . . ?
S6 In2 S5 112.36(10) . 2_756 ?
S6 In2 S3 114.47(11) . . ?
S5 In2 S3 111.28(13) 2_756 . ?
S6 In2 S8 106.21(17) . . ?
S5 In2 S8 107.54(16) 2_756 . ?
S3 In2 S8 104.29(14) . . ?
In2 S3 In1 101.39(11) . . ?
In1 S4 In1 99.48(17) 2_756 . ?
In1 S5 In2 100.72(13) . 2_756 ?
In2 S6 In2 103.2(2) 2_756 . ?
C2 N1 C3 113.7(12) 2_756 6_556 ?
C5 C2 N1 110.4(13) 1_655 2_756 ?
N1 C3 C4 112.5(13) 6 6 ?
C7 C4 C3 113.4(15) . 6_556 ?
C2 C5 C6 112.0(16) 1_455 1_455 ?

loop_
_geom_bond_atom_site_label_1
_geom_bond_atom_site_label_2
_geom_bond_distance
_geom_bond_site_symmetry_2
_geom_bond_publ_flag
In1 S4 2.449(3) . ?
In1 S5 2.453(4) . ?
In1 S3 2.479(3) . ?
In1 S7 2.510(3) . ?
In2 S6 2.447(4) . ?
In2 S5 2.460(4) 2_756 ?
In2 S3 2.476(3) . ?
In2 S8 2.503(4) . ?
S4 In1 2.449(3) 2_756 ?
S5 In2 2.460(4) 2_756 ?
S6 In2 2.447(4) 2_756 ?
N1 C2 1.459(17) 2_756 ?
N1 C3 1.477(19) 6_556 ?
C2 C5 1.37(2) 1_655 ?
C2 N1 1.459(17) 2_756 ?
C3 N1 1.477(19) 6 ?
C3 C4 1.48(2) 6 ?
C4 C7 1.48(2) . ?
C4 C3 1.48(2) 6_556 ?
C5 C2 1.37(2) 1_455 ?
C5 C6 1.56(2) 1_455 ?
C6 C5 1.56(2) 1_655 ?
